data_4336985
loop_
_publ_author_name
'Laleh Tahsini'
'Sarah E. Specht'
'June S. Lum'
'Joshua J. M. Nelson'
'Alexandra F. Long'
'James A. Golen'
'Arnold L. Rheingold'
'Linda H. Doerrer'

_publ_section_title
;
 Structural and Electronic Properties of Old and New A2[M(pinF)2]
 Complexes
;
_journal_name_full 'Inorganic Chemistry'
_journal_page_first 14050
_journal_page_last 14063
_journal_paper_doi 10.1021/ic401837y
_journal_volume 52
_journal_year 2013
_chemical_formula_moiety 'C28 H40 F24 K2 Ni O12'
_chemical_formula_sum 'C28 H40 F24 K2 Ni O12'
_chemical_formula_weight 1161.51
_chemical_name_systematic
; 
 ? 
;
_space_group_IT_number 14
_symmetry_cell_setting monoclinic
_symmetry_space_group_name_Hall '-P 2yn'
_symmetry_space_group_name_H-M 'P 1 21/n 1'
_atom_sites_solution_hydrogens geom
_atom_sites_solution_primary direct
_atom_sites_solution_secondary difmap
_audit_creation_method SHELXL-97
_cell_angle_alpha 90.00
_cell_angle_beta 96.890(2)
_cell_angle_gamma 90.00
_cell_formula_units_Z 2
_cell_length_a 10.9133(6)
_cell_length_b 18.0930(9)
_cell_length_c 11.7857(7)
_cell_measurement_reflns_used 9957
_cell_measurement_temperature 173(2)
_cell_measurement_theta_max 26.38
_cell_measurement_theta_min 2.65
_cell_volume 2310.3(2)
_computing_cell_refinement 'Bruker SAINT'
_computing_data_collection 'Bruker APEX2'
_computing_data_reduction 'Bruker SAINT'
_computing_molecular_graphics 'Bruker SHELXTL'
_computing_publication_material 'Bruker SHELXTL'
_computing_structure_refinement 'SHELXL-97 (Sheldrick, 2008)'
_computing_structure_solution 'SHELXS-97 (Sheldrick, 2008)'
_diffrn_ambient_temperature 173(2)
_diffrn_measured_fraction_theta_full 0.998
_diffrn_measured_fraction_theta_max 0.997
_diffrn_measurement_device_type 'Bruker CMOS detector'
_diffrn_measurement_method '\f and \w scans'
_diffrn_radiation_monochromator 'doubly curved mirrors'
_diffrn_radiation_source 'fine-focus sealed tube'
_diffrn_radiation_type MoK\a
_diffrn_radiation_wavelength 0.71073
_diffrn_reflns_av_R_equivalents 0.0243
_diffrn_reflns_av_sigmaI/netI 0.0201
_diffrn_reflns_limit_h_max 13
_diffrn_reflns_limit_h_min -11
_diffrn_reflns_limit_k_max 21
_diffrn_reflns_limit_k_min -22
_diffrn_reflns_limit_l_max 14
_diffrn_reflns_limit_l_min -14
_diffrn_reflns_number 19697
_diffrn_reflns_theta_full 25.00
_diffrn_reflns_theta_max 26.38
_diffrn_reflns_theta_min 2.40
_exptl_absorpt_coefficient_mu 0.748
_exptl_absorpt_correction_T_max 0.8648
_exptl_absorpt_correction_T_min 0.8067
_exptl_absorpt_correction_type multi-scan
_exptl_absorpt_process_details sadabs
_exptl_crystal_colour purple
_exptl_crystal_density_diffrn 1.670
_exptl_crystal_description BLOCK
_exptl_crystal_F_000 1172
_exptl_crystal_size_max 0.30
_exptl_crystal_size_mid 0.25
_exptl_crystal_size_min 0.20
_refine_diff_density_max 0.349
_refine_diff_density_min -0.246
_refine_diff_density_rms 0.044
_refine_ls_extinction_method none
_refine_ls_goodness_of_fit_ref 1.070
_refine_ls_hydrogen_treatment constr
_refine_ls_matrix_type full
_refine_ls_number_parameters 308
_refine_ls_number_reflns 4711
_refine_ls_number_restraints 0
_refine_ls_restrained_S_all 1.070
_refine_ls_R_factor_all 0.0320
_refine_ls_R_factor_gt 0.0266
_refine_ls_shift/su_max 0.000
_refine_ls_shift/su_mean 0.000
_refine_ls_structure_factor_coef Fsqd
_refine_ls_weighting_details 'calc w=1/[\s^2^(Fo^2^)+(0.0286P)^2^+0.8702P] where P=(Fo^2^+2Fc^2^)/3'
_refine_ls_weighting_scheme calc
_refine_ls_wR_factor_gt 0.0644
_refine_ls_wR_factor_ref 0.0670
_reflns_number_gt 4175
_reflns_number_total 4711
_reflns_threshold_expression >2sigma(I)
_cod_data_source_file ic401837y_si_002_4.cif
_cod_data_source_block lhd360_Compound_4
_cod_database_code 4336985

loop_
_symmetry_equiv_pos_as_xyz
'x, y, z'
'-x+1/2, y+1/2, -z+1/2'
'-x, -y, -z'
'x-1/2, -y-1/2, z-1/2'

loop_
_atom_site_label
_atom_site_type_symbol
_atom_site_fract_x
_atom_site_fract_y
_atom_site_fract_z
_atom_site_U_iso_or_equiv
_atom_site_adp_type
_atom_site_occupancy
_atom_site_symmetry_multiplicity
_atom_site_calc_flag
_atom_site_refinement_flags
Ni1 Ni 0.0000 0.5000 0.5000 0.02278(7) Uani 1 2 d S
K1 K 0.18818(3) 0.372273(17) 0.37153(3) 0.03160(9) Uani 1 1 d .
F1 F 0.20388(10) 0.60844(6) 0.60134(9) 0.0470(2) Uani 1 1 d .
F2 F 0.09653(11) 0.65368(6) 0.72375(10) 0.0550(3) Uani 1 1 d .
F3 F 0.27371(10) 0.60629(6) 0.78057(10) 0.0556(3) Uani 1 1 d .
F4 F 0.02255(10) 0.57455(6) 0.87724(8) 0.0500(3) Uani 1 1 d .
F5 F 0.18005(10) 0.50473(7) 0.91676(8) 0.0525(3) Uani 1 1 d .
F6 F 0.00275(10) 0.45842(6) 0.85736(8) 0.0468(3) Uani 1 1 d .
F7 F 0.35757(9) 0.45419(7) 0.80741(9) 0.0566(3) Uani 1 1 d .
F8 F 0.37395(9) 0.50841(7) 0.64854(10) 0.0546(3) Uani 1 1 d .
F9 F 0.36877(10) 0.39111(7) 0.65526(10) 0.0597(3) Uani 1 1 d .
F10 F 0.16487(11) 0.35706(6) 0.80665(9) 0.0553(3) Uani 1 1 d .
F11 F 0.16618(11) 0.32379(6) 0.63152(10) 0.0567(3) Uani 1 1 d .
F12 F 0.00460(9) 0.37342(5) 0.68237(9) 0.0455(2) Uani 1 1 d .
O1 O -0.00711(9) 0.52726(6) 0.65104(8) 0.0272(2) Uani 1 1 d .
O2 O 0.15382(9) 0.45938(6) 0.54822(8) 0.0283(2) Uani 1 1 d .
O3 O 0.33544(11) 0.47811(7) 0.29051(10) 0.0427(3) Uani 1 1 d .
O4 O 0.26594(12) 0.35205(7) 0.15847(10) 0.0495(3) Uani 1 1 d .
O5 O 0.17052(12) 0.21833(7) 0.38976(14) 0.0598(4) Uani 1 1 d .
O6 O 0.39594(12) 0.29060(7) 0.42778(13) 0.0539(4) Uani 1 1 d .
C1 C 0.10448(13) 0.52181(8) 0.71629(11) 0.0266(3) Uani 1 1 d .
C2 C 0.17224(16) 0.59725(9) 0.70568(14) 0.0386(4) Uani 1 1 d .
C3 C 0.07809(15) 0.51419(9) 0.84282(13) 0.0352(4) Uani 1 1 d .
C4 C 0.17724(13) 0.45396(8) 0.66455(12) 0.0275(3) Uani 1 1 d .
C5 C 0.32017(15) 0.45239(10) 0.69484(14) 0.0400(4) Uani 1 1 d .
C6 C 0.12743(17) 0.37711(9) 0.69826(14) 0.0394(4) Uani 1 1 d .
C7 C 0.30916(19) 0.54804(11) 0.33690(19) 0.0547(5) Uani 1 1 d .
H7A H 0.3655 0.5852 0.3120 0.082 Uiso 1 1 calc R
H7B H 0.3200 0.5451 0.4205 0.082 Uiso 1 1 calc R
H7C H 0.2238 0.5620 0.3101 0.082 Uiso 1 1 calc R
C8 C 0.32071(17) 0.47893(11) 0.16973(15) 0.0459(4) Uani 1 1 d .
H8A H 0.3759 0.5166 0.1421 0.055 Uiso 1 1 calc R
H8B H 0.2345 0.4920 0.1408 0.055 Uiso 1 1 calc R
C9 C 0.35115(18) 0.40472(11) 0.12613(16) 0.0482(4) Uani 1 1 d .
H9A H 0.3474 0.4062 0.0418 0.058 Uiso 1 1 calc R
H9B H 0.4360 0.3906 0.1581 0.058 Uiso 1 1 calc R
C10 C 0.2847(3) 0.28086(13) 0.1142(2) 0.0704(6) Uani 1 1 d .
H10B H 0.2255 0.2462 0.1411 0.106 Uiso 1 1 calc R
H10C H 0.3689 0.2644 0.1403 0.106 Uiso 1 1 calc R
H10A H 0.2726 0.2827 0.0305 0.106 Uiso 1 1 calc R
C11 C 0.0555(2) 0.19328(12) 0.4137(3) 0.0739(7) Uani 1 1 d .
H11A H 0.0572 0.1393 0.4211 0.111 Uiso 1 1 calc R
H11B H -0.0078 0.2076 0.3515 0.111 Uiso 1 1 calc R
H11C H 0.0362 0.2154 0.4855 0.111 Uiso 1 1 calc R
C12 C 0.2705(2) 0.18803(10) 0.4569(2) 0.0578(5) Uani 1 1 d .
H12A H 0.2677 0.1336 0.4480 0.069 Uiso 1 1 calc R
H12B H 0.2633 0.1994 0.5380 0.069 Uiso 1 1 calc R
C13 C 0.38918(19) 0.21457(10) 0.4296(2) 0.0569(5) Uani 1 1 d .
H13A H 0.4552 0.1953 0.4869 0.068 Uiso 1 1 calc R
H13B H 0.4039 0.1951 0.3539 0.068 Uiso 1 1 calc R
C14 C 0.51112(18) 0.32073(13) 0.4121(2) 0.0674(6) Uani 1 1 d .
H14B H 0.5054 0.3748 0.4109 0.101 Uiso 1 1 calc R
H14A H 0.5357 0.3032 0.3395 0.101 Uiso 1 1 calc R
H14C H 0.5727 0.3052 0.4750 0.101 Uiso 1 1 calc R

loop_
_atom_site_aniso_label
_atom_site_aniso_U_11
_atom_site_aniso_U_22
_atom_site_aniso_U_33
_atom_site_aniso_U_23
_atom_site_aniso_U_13
_atom_site_aniso_U_12
Ni1 0.01946(13) 0.03057(14) 0.01782(12) -0.00123(9) 0.00026(9) 0.00382(10)
K1 0.03352(18) 0.02951(17) 0.03317(18) 0.00134(13) 0.00973(14) 0.00680(13)
F1 0.0507(6) 0.0443(6) 0.0470(6) 0.0062(4) 0.0107(5) -0.0100(5)
F2 0.0666(7) 0.0329(5) 0.0664(7) -0.0079(5) 0.0111(6) 0.0035(5)
F3 0.0468(6) 0.0605(7) 0.0562(7) -0.0150(5) -0.0076(5) -0.0179(5)
F4 0.0594(7) 0.0589(6) 0.0326(5) -0.0114(5) 0.0087(5) 0.0164(5)
F5 0.0462(6) 0.0844(8) 0.0235(5) -0.0012(5) -0.0096(4) 0.0129(5)
F6 0.0536(6) 0.0572(6) 0.0321(5) 0.0043(4) 0.0152(5) -0.0042(5)
F7 0.0372(6) 0.0933(9) 0.0349(5) -0.0030(5) -0.0133(4) 0.0168(6)
F8 0.0244(5) 0.0779(8) 0.0611(7) 0.0044(6) 0.0032(5) -0.0064(5)
F9 0.0380(6) 0.0772(8) 0.0621(7) -0.0154(6) -0.0011(5) 0.0282(6)
F10 0.0718(8) 0.0509(6) 0.0427(6) 0.0203(5) 0.0050(5) 0.0126(5)
F11 0.0742(8) 0.0344(5) 0.0635(7) -0.0076(5) 0.0162(6) 0.0103(5)
F12 0.0448(6) 0.0404(5) 0.0523(6) -0.0005(4) 0.0094(5) -0.0105(4)
O1 0.0224(5) 0.0381(5) 0.0205(5) -0.0023(4) 0.0000(4) 0.0060(4)
O2 0.0237(5) 0.0411(6) 0.0197(5) -0.0010(4) 0.0004(4) 0.0075(4)
O3 0.0417(7) 0.0467(7) 0.0396(6) 0.0051(5) 0.0040(5) -0.0020(5)
O4 0.0554(8) 0.0544(8) 0.0408(7) -0.0033(6) 0.0144(6) 0.0007(6)
O5 0.0442(8) 0.0405(7) 0.0957(11) 0.0159(7) 0.0129(7) -0.0012(6)
O6 0.0383(7) 0.0347(6) 0.0880(10) 0.0138(6) 0.0047(7) 0.0034(5)
C1 0.0247(7) 0.0331(7) 0.0213(7) -0.0011(6) -0.0006(6) 0.0026(6)
C2 0.0391(9) 0.0386(9) 0.0373(9) -0.0055(7) 0.0014(7) -0.0032(7)
C3 0.0348(8) 0.0468(9) 0.0230(7) -0.0039(6) -0.0007(6) 0.0070(7)
C4 0.0234(7) 0.0347(8) 0.0238(7) 0.0003(6) 0.0001(6) 0.0047(6)
C5 0.0293(8) 0.0565(11) 0.0323(8) -0.0034(7) -0.0037(7) 0.0108(8)
C6 0.0469(10) 0.0356(8) 0.0356(9) 0.0016(7) 0.0050(7) 0.0066(7)
C7 0.0536(12) 0.0494(11) 0.0628(13) -0.0039(9) 0.0137(10) -0.0092(9)
C8 0.0429(10) 0.0551(11) 0.0405(10) 0.0150(8) 0.0090(8) 0.0035(8)
C9 0.0441(10) 0.0645(12) 0.0379(9) 0.0091(8) 0.0131(8) 0.0099(9)
C10 0.0942(18) 0.0632(14) 0.0550(13) -0.0162(11) 0.0144(12) 0.0000(13)
C11 0.0556(13) 0.0485(12) 0.121(2) -0.0027(13) 0.0245(14) -0.0144(10)
C12 0.0651(13) 0.0335(9) 0.0740(14) 0.0137(9) 0.0043(11) 0.0015(9)
C13 0.0504(11) 0.0384(10) 0.0830(15) 0.0129(10) 0.0121(10) 0.0135(9)
C14 0.0359(10) 0.0631(13) 0.1014(18) 0.0230(12) 0.0004(11) -0.0033(10)

loop_
_atom_type_symbol
_atom_type_description
_atom_type_scat_dispersion_real
_atom_type_scat_dispersion_imag
_atom_type_scat_source
C C 0.0033 0.0016 'International Tables Vol C Tables 4.2.6.8 and 6.1.1.4'
H H 0.0000 0.0000 'International Tables Vol C Tables 4.2.6.8 and 6.1.1.4'
O O 0.0106 0.0060 'International Tables Vol C Tables 4.2.6.8 and 6.1.1.4'
F F 0.0171 0.0103 'International Tables Vol C Tables 4.2.6.8 and 6.1.1.4'
K K 0.2009 0.2494 'International Tables Vol C Tables 4.2.6.8 and 6.1.1.4'
Ni Ni 0.3393 1.1124 'International Tables Vol C Tables 4.2.6.8 and 6.1.1.4'

loop_
_geom_angle_atom_site_label_1
_geom_angle_atom_site_label_2
_geom_angle_atom_site_label_3
_geom_angle
_geom_angle_site_symmetry_1
_geom_angle_site_symmetry_3
O1 Ni1 O1 180.0 . 3_566
O1 Ni1 O2 87.25(4) . .
O1 Ni1 O2 92.75(4) 3_566 .
O1 Ni1 O2 92.75(4) . 3_566
O1 Ni1 O2 87.25(4) 3_566 3_566
O2 Ni1 O2 180.0 . 3_566
O1 Ni1 K1 47.59(3) . 3_566
O1 Ni1 K1 132.41(3) 3_566 3_566
O2 Ni1 K1 132.44(3) . 3_566
O2 Ni1 K1 47.56(3) 3_566 3_566
O1 Ni1 K1 132.41(3) . .
O1 Ni1 K1 47.59(3) 3_566 .
O2 Ni1 K1 47.56(3) . .
O2 Ni1 K1 132.44(3) 3_566 .
K1 Ni1 K1 180.0 3_566 .
O2 K1 O1 60.39(3) . 3_566
O2 K1 O6 108.73(4) . .
O1 K1 O6 167.81(4) 3_566 .
O2 K1 O3 90.14(4) . .
O1 K1 O3 87.00(4) 3_566 .
O6 K1 O3 87.60(4) . .
O2 K1 O4 150.56(4) . .
O1 K1 O4 107.62(4) 3_566 .
O6 K1 O4 79.17(4) . .
O3 K1 O4 61.36(4) . .
O2 K1 O5 120.59(4) . .
O1 K1 O5 128.79(4) 3_566 .
O6 K1 O5 60.29(4) . .
O3 K1 O5 140.26(4) . .
O4 K1 O5 88.26(4) . .
O2 K1 F2 97.96(3) . 3_566
O1 K1 F2 52.54(3) 3_566 3_566
O6 K1 F2 138.53(3) . 3_566
O3 K1 F2 124.28(3) . 3_566
O4 K1 F2 93.01(4) . 3_566
O5 K1 F2 78.98(3) . 3_566
O2 K1 F11 52.17(3) . .
O1 K1 F11 98.11(3) 3_566 .
O6 K1 F11 77.03(4) . .
O3 K1 F11 129.36(4) . .
O4 K1 F11 153.08(3) . .
O5 K1 F11 69.08(4) . .
F2 K1 F11 96.51(3) 3_566 .
O2 K1 C8 108.16(4) . .
O1 K1 C8 85.32(4) 3_566 .
O6 K1 C8 93.71(4) . .
O3 K1 C8 22.11(4) . .
O4 K1 C8 42.41(4) . .
O5 K1 C8 129.55(5) . .
F2 K1 C8 107.70(4) 3_566 .
F11 K1 C8 151.42(4) . .
O2 K1 Ni1 30.85(2) . .
O1 K1 Ni1 30.85(2) 3_566 .
O6 K1 Ni1 139.25(3) . .
O3 K1 Ni1 94.99(3) . .
O4 K1 Ni1 136.78(3) . .
O5 K1 Ni1 124.47(3) . .
F2 K1 Ni1 70.065(19) 3_566 .
F11 K1 Ni1 70.050(19) . .
C8 K1 Ni1 103.76(3) . .
C2 F2 K1 114.87(9) . 3_566
C6 F11 K1 115.18(9) . .
C1 O1 Ni1 112.58(8) . .
C1 O1 K1 134.79(8) . 3_566
Ni1 O1 K1 101.56(4) . 3_566
C4 O2 Ni1 112.85(8) . .
C4 O2 K1 135.37(8) . .
Ni1 O2 K1 101.59(4) . .
C8 O3 C7 111.99(14) . .
C8 O3 K1 110.93(10) . .
C7 O3 K1 109.50(10) . .
C10 O4 C9 112.66(15) . .
C10 O4 K1 121.92(12) . .
C9 O4 K1 115.97(10) . .
C12 O5 C11 115.02(18) . .
C12 O5 K1 112.43(11) . .
C11 O5 K1 114.22(12) . .
C13 O6 C14 116.15(16) . .
C13 O6 K1 120.09(11) . .
C14 O6 K1 119.38(11) . .
O1 C1 C3 106.92(11) . .
O1 C1 C2 106.88(12) . .
C3 C1 C2 107.28(12) . .
O1 C1 C4 106.70(11) . .
C3 C1 C4 116.63(12) . .
C2 C1 C4 111.92(12) . .
F1 C2 F3 107.71(14) . .
F1 C2 F2 105.24(14) . .
F3 C2 F2 106.11(13) . .
F1 C2 C1 112.57(13) . .
F3 C2 C1 114.50(14) . .
F2 C2 C1 110.12(13) . .
F6 C3 F4 105.79(13) . .
F6 C3 F5 107.36(13) . .
F4 C3 F5 106.19(12) . .
F6 C3 C1 112.31(12) . .
F4 C3 C1 111.16(13) . .
F5 C3 C1 113.54(13) . .
O2 C4 C5 107.01(11) . .
O2 C4 C6 106.86(12) . .
C5 C4 C6 107.15(13) . .
O2 C4 C1 106.37(11) . .
C5 C4 C1 116.74(12) . .
C6 C4 C1 112.19(12) . .
F8 C5 F9 106.11(14) . .
F8 C5 F7 106.99(14) . .
F9 C5 F7 106.20(13) . .
F8 C5 C4 111.92(13) . .
F9 C5 C4 111.31(14) . .
F7 C5 C4 113.82(13) . .
F12 C6 F10 107.83(14) . .
F12 C6 F11 105.28(14) . .
F10 C6 F11 106.35(13) . .
F12 C6 C4 112.57(13) . .
F10 C6 C4 114.01(14) . .
F11 C6 C4 110.27(13) . .
O3 C7 H7A 109.5 . .
O3 C7 H7B 109.5 . .
H7A C7 H7B 109.5 . .
O3 C7 H7C 109.5 . .
H7A C7 H7C 109.5 . .
H7B C7 H7C 109.5 . .
O3 C8 C9 109.57(14) . .
O3 C8 K1 46.96(8) . .
C9 C8 K1 82.25(10) . .
O3 C8 H8A 109.8 . .
C9 C8 H8A 109.8 . .
K1 C8 H8A 156.7 . .
O3 C8 H8B 109.8 . .
C9 C8 H8B 109.8 . .
K1 C8 H8B 85.0 . .
H8A C8 H8B 108.2 . .
O4 C9 C8 109.46(14) . .
O4 C9 H9A 109.8 . .
C8 C9 H9A 109.8 . .
O4 C9 H9B 109.8 . .
C8 C9 H9B 109.8 . .
H9A C9 H9B 108.2 . .
O4 C10 H10B 109.5 . .
O4 C10 H10C 109.5 . .
H10B C10 H10C 109.5 . .
O4 C10 H10A 109.5 . .
H10B C10 H10A 109.5 . .
H10C C10 H10A 109.5 . .
O5 C11 H11A 109.5 . .
O5 C11 H11B 109.5 . .
H11A C11 H11B 109.5 . .
O5 C11 H11C 109.5 . .
H11A C11 H11C 109.5 . .
H11B C11 H11C 109.5 . .
O5 C12 C13 113.92(17) . .
O5 C12 H12A 108.8 . .
C13 C12 H12A 108.8 . .
O5 C12 H12B 108.8 . .
C13 C12 H12B 108.8 . .
H12A C12 H12B 107.7 . .
O6 C13 C12 112.58(16) . .
O6 C13 H13A 109.1 . .
C12 C13 H13A 109.1 . .
O6 C13 H13B 109.1 . .
C12 C13 H13B 109.1 . .
H13A C13 H13B 107.8 . .
O6 C14 H14B 109.5 . .
O6 C14 H14A 109.5 . .
H14B C14 H14A 109.5 . .
O6 C14 H14C 109.5 . .
H14B C14 H14C 109.5 . .
H14A C14 H14C 109.5 . .

loop_
_geom_bond_atom_site_label_1
_geom_bond_atom_site_label_2
_geom_bond_distance
_geom_bond_site_symmetry_2
Ni1 O1 1.8578(9) .
Ni1 O1 1.8578(9) 3_566
Ni1 O2 1.8580(10) .
Ni1 O2 1.8580(10) 3_566
Ni1 K1 3.5491(3) 3_566
Ni1 K1 3.5492(3) .
K1 O2 2.6737(10) .
K1 O1 2.6747(10) 3_566
K1 O6 2.7210(13) .
K1 O3 2.7440(12) .
K1 O4 2.7696(12) .
K1 O5 2.8019(13) .
K1 F2 3.2091(13) 3_566
K1 F11 3.2237(12) .
K1 C8 3.5068(17) .
F1 C2 1.3319(19) .
F2 C2 1.346(2) .
F2 K1 3.2091(13) 3_566
F3 C2 1.341(2) .
F4 C3 1.3355(18) .
F5 C3 1.3395(18) .
F6 C3 1.326(2) .
F7 C5 1.3408(19) .
F8 C5 1.322(2) .
F9 C5 1.337(2) .
F10 C6 1.3436(19) .
F11 C6 1.3446(19) .
F12 C6 1.333(2) .
O1 C1 1.3637(17) .
O1 K1 2.6746(10) 3_566
O2 C4 1.3677(17) .
O3 C8 1.413(2) .
O3 C7 1.421(2) .
O4 C10 1.414(2) .
O4 C9 1.415(2) .
O5 C12 1.382(2) .
O5 C11 1.396(2) .
O6 C13 1.378(2) .
O6 C14 1.402(2) .
C1 C3 1.558(2) .
C1 C2 1.565(2) .
C1 C4 1.620(2) .
C4 C5 1.558(2) .
C4 C6 1.562(2) .
C7 H7A 0.9800 .
C7 H7B 0.9800 .
C7 H7C 0.9800 .
C8 C9 1.489(3) .
C8 H8A 0.9900 .
C8 H8B 0.9900 .
C9 H9A 0.9900 .
C9 H9B 0.9900 .
C10 H10B 0.9800 .
C10 H10C 0.9800 .
C10 H10A 0.9800 .
C11 H11A 0.9800 .
C11 H11B 0.9800 .
C11 H11C 0.9800 .
C12 C13 1.453(3) .
C12 H12A 0.9900 .
C12 H12B 0.9900 .
C13 H13A 0.9900 .
C13 H13B 0.9900 .
C14 H14B 0.9800 .
C14 H14A 0.9800 .
C14 H14C 0.9800 .

loop_
_geom_torsion_atom_site_label_1
_geom_torsion_atom_site_label_2
_geom_torsion_atom_site_label_3
_geom_torsion_atom_site_label_4
_geom_torsion
_geom_torsion_site_symmetry_1
_geom_torsion_site_symmetry_4
O1 Ni1 K1 O2 -22.55(6) . .
O1 Ni1 K1 O2 157.45(6) 3_566 .
O2 Ni1 K1 O2 180.0 3_566 .
K1 Ni1 K1 O2 -48(7) 3_566 .
O1 Ni1 K1 O1 180.0 . 3_566
O2 Ni1 K1 O1 -157.45(6) . 3_566
O2 Ni1 K1 O1 22.55(6) 3_566 3_566
K1 Ni1 K1 O1 154(7) 3_566 3_566
O1 Ni1 K1 O6 -12.28(6) . .
O1 Ni1 K1 O6 167.72(6) 3_566 .
O2 Ni1 K1 O6 10.27(6) . .
O2 Ni1 K1 O6 -169.73(6) 3_566 .
K1 Ni1 K1 O6 -38(7) 3_566 .
O1 Ni1 K1 O3 -104.41(5) . .
O1 Ni1 K1 O3 75.59(5) 3_566 .
O2 Ni1 K1 O3 -81.85(5) . .
O2 Ni1 K1 O3 98.14(5) 3_566 .
K1 Ni1 K1 O3 -130(7) 3_566 .
O1 Ni1 K1 O4 -156.85(6) . .
O1 Ni1 K1 O4 23.14(6) 3_566 .
O2 Ni1 K1 O4 -134.30(6) . .
O2 Ni1 K1 O4 45.70(6) 3_566 .
K1 Ni1 K1 O4 178(7) 3_566 .
O1 Ni1 K1 O5 70.58(6) . .
O1 Ni1 K1 O5 -109.42(6) 3_566 .
O2 Ni1 K1 O5 93.13(6) . .
O2 Ni1 K1 O5 -86.87(6) 3_566 .
K1 Ni1 K1 O5 45(7) 3_566 .
O1 Ni1 K1 F2 130.87(5) . 3_566
O1 Ni1 K1 F2 -49.14(5) 3_566 3_566
O2 Ni1 K1 F2 153.42(5) . 3_566
O2 Ni1 K1 F2 -26.58(5) 3_566 3_566
K1 Ni1 K1 F2 105(7) 3_566 3_566
O1 Ni1 K1 F11 25.80(5) . .
O1 Ni1 K1 F11 -154.20(5) 3_566 .
O2 Ni1 K1 F11 48.35(5) . .
O2 Ni1 K1 F11 -131.65(5) 3_566 .
K1 Ni1 K1 F11 0(7) 3_566 .
O1 Ni1 K1 C8 -125.01(5) . .
O1 Ni1 K1 C8 54.99(5) 3_566 .
O2 Ni1 K1 C8 -102.46(6) . .
O2 Ni1 K1 C8 77.54(6) 3_566 .
K1 Ni1 K1 C8 -151(7) 3_566 .
O2 K1 F11 C6 11.28(11) . .
O1 K1 F11 C6 -30.77(12) 3_566 .
O6 K1 F11 C6 137.86(12) . .
O3 K1 F11 C6 62.01(12) . .
O4 K1 F11 C6 166.27(11) . .
O5 K1 F11 C6 -159.30(12) . .
F2 K1 F11 C6 -83.75(11) 3_566 .
C8 K1 F11 C6 64.37(14) . .
Ni1 K1 F11 C6 -17.74(11) . .
O1 Ni1 O1 C1 -98.1(15) 3_566 .
O2 Ni1 O1 C1 13.79(10) . .
O2 Ni1 O1 C1 -166.21(10) 3_566 .
K1 Ni1 O1 C1 -149.75(11) 3_566 .
K1 Ni1 O1 C1 30.25(11) . .
O1 Ni1 O1 K1 51.7(15) 3_566 3_566
O2 Ni1 O1 K1 163.54(5) . 3_566
O2 Ni1 O1 K1 -16.46(5) 3_566 3_566
K1 Ni1 O1 K1 180.0 . 3_566
O1 Ni1 O2 C4 12.52(10) . .
O1 Ni1 O2 C4 -167.48(10) 3_566 .
O2 Ni1 O2 C4 62(6) 3_566 .
K1 Ni1 O2 C4 28.98(11) 3_566 .
K1 Ni1 O2 C4 -151.01(11) . .
O1 Ni1 O2 K1 163.53(4) . .
O1 Ni1 O2 K1 -16.47(4) 3_566 .
O2 Ni1 O2 K1 -147(6) 3_566 .
K1 Ni1 O2 K1 180.0 3_566 .
O1 K1 O2 C4 153.61(13) 3_566 .
O6 K1 O2 C4 -32.41(13) . .
O3 K1 O2 C4 -119.93(12) . .
O4 K1 O2 C4 -133.78(12) . .
O5 K1 O2 C4 33.54(13) . .
F2 K1 O2 C4 115.39(12) 3_566 .
F11 K1 O2 C4 23.31(11) . .
C8 K1 O2 C4 -132.96(12) . .
Ni1 K1 O2 C4 140.53(14) . .
O1 K1 O2 Ni1 13.08(4) 3_566 .
O6 K1 O2 Ni1 -172.94(4) . .
O3 K1 O2 Ni1 99.54(5) . .
O4 K1 O2 Ni1 85.69(8) . .
O5 K1 O2 Ni1 -106.99(5) . .
F2 K1 O2 Ni1 -25.14(5) 3_566 .
F11 K1 O2 Ni1 -117.22(5) . .
C8 K1 O2 Ni1 86.51(5) . .
O2 K1 O3 C8 -145.29(10) . .
O1 K1 O3 C8 -84.96(11) 3_566 .
O6 K1 O3 C8 105.97(11) . .
O4 K1 O3 C8 27.00(10) . .
O5 K1 O3 C8 71.69(13) . .
F2 K1 O3 C8 -45.56(11) 3_566 .
F11 K1 O3 C8 177.01(9) . .
Ni1 K1 O3 C8 -114.79(10) . .
O2 K1 O3 C7 -21.19(12) . .
O1 K1 O3 C7 39.14(12) 3_566 .
O6 K1 O3 C7 -129.93(12) . .
O4 K1 O3 C7 151.10(13) . .
O5 K1 O3 C7 -164.21(12) . .
F2 K1 O3 C7 78.55(12) 3_566 .
F11 K1 O3 C7 -58.89(12) . .
C8 K1 O3 C7 124.10(17) . .
Ni1 K1 O3 C7 9.32(12) . .
O2 K1 O4 C10 165.65(15) . .
O1 K1 O4 C10 -133.84(16) 3_566 .
O6 K1 O4 C10 56.61(16) . .
O3 K1 O4 C10 149.81(17) . .
O5 K1 O4 C10 -3.46(16) . .
F2 K1 O4 C10 -82.32(16) 3_566 .
F11 K1 O4 C10 28.4(2) . .
C8 K1 O4 C10 164.49(18) . .
Ni1 K1 O4 C10 -146.05(15) . .
O2 K1 O4 C9 21.74(16) . .
O1 K1 O4 C9 82.25(12) 3_566 .
O6 K1 O4 C9 -87.30(12) . .
O3 K1 O4 C9 5.90(11) . .
O5 K1 O4 C9 -147.36(12) . .
F2 K1 O4 C9 133.77(12) 3_566 .
F11 K1 O4 C9 -115.47(13) . .
C8 K1 O4 C9 20.58(11) . .
Ni1 K1 O4 C9 70.04(13) . .
O2 K1 O5 C12 -73.10(14) . .
O1 K1 O5 C12 -147.95(13) 3_566 .
O6 K1 O5 C12 22.18(13) . .
O3 K1 O5 C12 62.57(16) . .
O4 K1 O5 C12 100.70(14) . .
F2 K1 O5 C12 -165.89(14) 3_566 .
F11 K1 O5 C12 -64.46(14) . .
C8 K1 O5 C12 90.18(15) . .
Ni1 K1 O5 C12 -109.60(13) . .
O2 K1 O5 C11 60.32(17) . .
O1 K1 O5 C11 -14.53(18) 3_566 .
O6 K1 O5 C11 155.60(18) . .
O3 K1 O5 C11 -164.01(15) . .
O4 K1 O5 C11 -125.88(17) . .
F2 K1 O5 C11 -32.47(16) 3_566 .
F11 K1 O5 C11 68.96(16) . .
C8 K1 O5 C11 -136.40(16) . .
Ni1 K1 O5 C11 23.82(18) . .
O2 K1 O6 C13 119.45(15) . .
O1 K1 O6 C13 145.04(18) 3_566 .
O3 K1 O6 C13 -151.22(15) . .
O4 K1 O6 C13 -89.93(15) . .
O5 K1 O6 C13 4.28(14) . .
F2 K1 O6 C13 -7.73(18) 3_566 .
F11 K1 O6 C13 77.40(15) . .
C8 K1 O6 C13 -129.96(15) . .
Ni1 K1 O6 C13 113.91(14) . .
O2 K1 O6 C14 -84.95(16) . .
O1 K1 O6 C14 -59.4(3) 3_566 .
O3 K1 O6 C14 4.38(16) . .
O4 K1 O6 C14 65.67(16) . .
O5 K1 O6 C14 159.88(17) . .
F2 K1 O6 C14 147.87(15) 3_566 .
F11 K1 O6 C14 -127.00(16) . .
C8 K1 O6 C14 25.64(16) . .
Ni1 K1 O6 C14 -90.49(16) . .
Ni1 O1 C1 C3 -157.38(9) . .
K1 O1 C1 C3 66.67(16) 3_566 .
Ni1 O1 C1 C2 87.99(11) . .
K1 O1 C1 C2 -47.95(16) 3_566 .
Ni1 O1 C1 C4 -31.90(13) . .
K1 O1 C1 C4 -167.84(8) 3_566 .
K1 F2 C2 F1 85.81(12) 3_566 .
K1 F2 C2 F3 -160.19(9) 3_566 .
K1 F2 C2 C1 -35.75(15) 3_566 .
O1 C1 C2 F1 -68.06(16) . .
C3 C1 C2 F1 177.56(13) . .
C4 C1 C2 F1 48.42(17) . .
O1 C1 C2 F3 168.48(12) . .
C3 C1 C2 F3 54.10(17) . .
C4 C1 C2 F3 -75.04(16) . .
O1 C1 C2 F2 49.03(16) . .
C3 C1 C2 F2 -65.35(16) . .
C4 C1 C2 F2 165.51(12) . .
O1 C1 C3 F6 54.95(16) . .
C2 C1 C3 F6 169.31(13) . .
C4 C1 C3 F6 -64.30(17) . .
O1 C1 C3 F4 -63.36(16) . .
C2 C1 C3 F4 51.01(16) . .
C4 C1 C3 F4 177.40(12) . .
O1 C1 C3 F5 177.00(13) . .
C2 C1 C3 F5 -68.64(17) . .
C4 C1 C3 F5 57.75(18) . .
Ni1 O2 C4 C5 -156.26(10) . .
K1 O2 C4 C5 66.25(16) . .
Ni1 O2 C4 C6 89.23(11) . .
K1 O2 C4 C6 -48.26(16) . .
Ni1 O2 C4 C1 -30.79(13) . .
K1 O2 C4 C1 -168.28(8) . .
O1 C1 C4 O2 40.54(15) . .
C3 C1 C4 O2 159.91(12) . .
C2 C1 C4 O2 -76.04(14) . .
O1 C1 C4 C5 159.84(12) . .
C3 C1 C4 C5 -80.79(17) . .
C2 C1 C4 C5 43.26(17) . .
O1 C1 C4 C6 -75.96(14) . .
C3 C1 C4 C6 43.40(17) . .
C2 C1 C4 C6 167.45(13) . .
O2 C4 C5 F8 52.56(17) . .
C6 C4 C5 F8 166.88(13) . .
C1 C4 C5 F8 -66.40(17) . .
O2 C4 C5 F9 -66.00(17) . .
C6 C4 C5 F9 48.32(17) . .
C1 C4 C5 F9 175.04(13) . .
O2 C4 C5 F7 174.03(14) . .
C6 C4 C5 F7 -71.66(17) . .
C1 C4 C5 F7 55.07(19) . .
K1 F11 C6 F12 87.13(12) . .
K1 F11 C6 F10 -158.61(10) . .
K1 F11 C6 C4 -34.54(16) . .
O2 C4 C6 F12 -69.30(15) . .
C5 C4 C6 F12 176.29(12) . .
C1 C4 C6 F12 46.91(17) . .
O2 C4 C6 F10 167.47(12) . .
C5 C4 C6 F10 53.05(17) . .
C1 C4 C6 F10 -76.32(16) . .
O2 C4 C6 F11 47.94(17) . .
C5 C4 C6 F11 -66.48(16) . .
C1 C4 C6 F11 164.15(13) . .
C7 O3 C8 C9 179.19(15) . .
K1 O3 C8 C9 -58.14(16) . .
C7 O3 C8 K1 -122.67(15) . .
O2 K1 C8 O3 36.81(11) . .
O1 K1 C8 O3 93.54(10) 3_566 .
O6 K1 C8 O3 -74.28(11) . .
O4 K1 C8 O3 -143.78(13) . .
O5 K1 C8 O3 -128.08(10) . .
F2 K1 C8 O3 141.74(10) 3_566 .
F11 K1 C8 O3 -4.84(15) . .
Ni1 K1 C8 O3 68.62(10) . .
O2 K1 C8 C9 162.95(10) . .
O1 K1 C8 C9 -140.32(11) 3_566 .
O6 K1 C8 C9 51.86(11) . .
O3 K1 C8 C9 126.13(16) . .
O4 K1 C8 C9 -17.65(10) . .
O5 K1 C8 C9 -1.94(13) . .
F2 K1 C8 C9 -92.13(11) 3_566 .
F11 K1 C8 C9 121.30(11) . .
Ni1 K1 C8 C9 -165.25(10) . .
C10 O4 C9 C8 176.50(17) . .
K1 O4 C9 C8 -36.31(17) . .
O3 C8 C9 O4 63.90(19) . .
K1 C8 C9 O4 25.11(12) . .
C11 O5 C12 C13 179.52(19) . .
K1 O5 C12 C13 -47.5(2) . .
C14 O6 C13 C12 174.5(2) . .
K1 O6 C13 C12 -29.1(2) . .
O5 C12 C13 O6 51.9(3) . .
